data_7122546
loop_
_publ_author_name
'Jim\'enez, Juan-Ram\'on'
'Doistau, Benjamin'
'Besnard, C\'eline'
'Piguet, Claude'

_publ_section_title
;
 Versatile heteroleptic bis-terdentate Cr(iii) chromophores displaying
 room temperature millisecond excited state lifetimes.
;
_journal_issue 94
_journal_name_full 'Chemical communications (Cambridge, England)'
_journal_page_first 13228
_journal_page_last 13231
_journal_paper_doi 10.1039/c8cc07671e
_journal_volume 54
_journal_year 2018
_chemical_formula_moiety 'C35 H32 Cr N8 O2, C F3 O3 S, 2(F6 P), 3(C2 H3 N)'
_chemical_formula_sum 'C42 H41 Cr F15 N11 O5 P2 S'
_chemical_formula_weight 1210.86
_space_group_crystal_system triclinic
_space_group_IT_number 2
_space_group_name_Hall '-P 1'
_space_group_name_H-M_alt 'P -1'
_symmetry_space_group_name_Hall '-P 1'
_symmetry_space_group_name_H-M 'P -1'
_atom_sites_solution_hydrogens geom
_atom_sites_solution_primary dual
_audit_creation_date 2018-09-03
_audit_creation_method
;
Olex2 1.2
(compiled 2018.05.29 svn.r3508 for OlexSys, GUI svn.r5506)
;
_audit_update_record
;
2018-09-20 deposited with the CCDC.
2018-11-02 downloaded from the CCDC.
;
_cell_angle_alpha 74.089(5)
_cell_angle_beta 75.790(5)
_cell_angle_gamma 69.487(6)
_cell_formula_units_Z 2
_cell_length_a 11.9089(6)
_cell_length_b 12.6435(8)
_cell_length_c 19.9341(10)
_cell_measurement_reflns_used 7429
_cell_measurement_temperature 180.01(10)
_cell_measurement_theta_max 68.3040
_cell_measurement_theta_min 3.8030
_cell_volume 2666.0(3)
_computing_cell_refinement 'CrysAlisPro 1.171.39.46 (Rigaku OD, 2018)'
_computing_data_collection 'CrysAlisPro 1.171.39.46 (Rigaku OD, 2018)'
_computing_data_reduction 'CrysAlisPro 1.171.39.46 (Rigaku OD, 2018)'
_computing_molecular_graphics 'Olex2 (Dolomanov et al., 2009)'
_computing_publication_material 'Olex2 (Dolomanov et al., 2009)'
_computing_structure_refinement 'ShelXL (Sheldrick, 2015)'
_computing_structure_solution 'ShelXT (Sheldrick, 2015)'
_diffrn_ambient_environment N~2~
_diffrn_ambient_temperature 180.01(10)
_diffrn_detector 'CCD plate'
_diffrn_detector_area_resol_mean 10.4670
_diffrn_detector_type Atlas
_diffrn_measured_fraction_theta_full 0.996
_diffrn_measured_fraction_theta_max 0.982
_diffrn_measurement_details
;
List of Runs (angles in degrees, time in seconds):

  # Type    Start    End  Width  t~exp~   \w     \q     \k     \f   Frames
#--------------------------------------------------------------------------
  1  \w    -33.00  -6.00   1.00    1.00    --  -38.13 125.00  90.00   27
  2  \w    -89.00 -12.00   1.00    1.00    --  -38.13 125.00 150.00   77
  3  \w   -113.00  -6.00   1.00    1.00    --  -38.13 -57.00  30.00  107
  4  \w     11.00 109.00   1.00    1.00    --   38.13  57.00 150.00   98
  5  \w    -38.00  68.00   1.00    1.00    --   38.13 -77.00 -60.00  106
  6  \w     87.00 136.00   1.00    2.50    --  100.00 -77.00  90.00   49
  7  \w    127.00 164.00   1.00    2.50    --  100.00  45.00-120.00   37
  8  \w     23.00  54.00   1.00    2.50    --  100.00 -45.00-150.00   31
  9  \w     65.00 178.00   1.00    2.50    --  100.00  30.00-150.00  113
 10  \w     69.00 159.00   1.00    2.50    --  100.00  45.00 -60.00   90
 11  \w     83.00 113.00   1.00    2.50    --  100.00-111.00-150.00   30
 12  \w     16.00  77.00   1.00    2.50    --  100.00 -77.00  90.00   61
 13  \w    102.00 166.00   1.00    2.50    --  100.00 111.00 120.00   64
 14  \w    126.00 151.00   1.00    2.50    --  100.00 178.00 120.00   25
 15  \w     61.00 113.00   1.00    2.50    --  100.00-111.00   0.00   52
 16  \w     33.00 113.00   1.00    2.50    --  100.00-111.00  90.00   80
 17  \w     27.00  54.00   1.00    2.50    --  100.00-111.00   0.00   27
 18  \w     17.00  75.00   1.00    2.50    --  100.00 -94.00 150.00   58
 19  \w     56.00 101.00   1.00    2.50    --  100.00-111.00 -60.00   45
 20  \w    109.00 175.00   1.00    2.50    --  100.00 111.00 150.00   66
 21  \w     24.00  84.00   1.00    2.50    --  100.00 -94.00-120.00   60
 22  \w    103.00 130.00   1.00    2.50    --  100.00 111.00-120.00   27
 23  \w     79.00 123.00   1.00    2.50    --  100.00 -45.00-150.00   44
 24  \w     78.00 111.00   1.00    2.50    --  100.00  61.00-180.00   33
;
_diffrn_measurement_device 'four-circle diffractometer'
_diffrn_measurement_device_type 'SuperNova, Dual, Cu at home/near, Atlas'
_diffrn_measurement_method '\w scans'
_diffrn_orient_matrix_type 'CrysAlisPro convention (1999,Acta A55,543-557)'
_diffrn_orient_matrix_UB_11 0.0263372000
_diffrn_orient_matrix_UB_12 -0.1311019000
_diffrn_orient_matrix_UB_13 0.0096616000
_diffrn_orient_matrix_UB_21 0.0600911000
_diffrn_orient_matrix_UB_22 -0.0209200000
_diffrn_orient_matrix_UB_23 0.0645993000
_diffrn_orient_matrix_UB_31 -0.1237430000
_diffrn_orient_matrix_UB_32 0.0076495000
_diffrn_orient_matrix_UB_33 0.0487270000
_diffrn_radiation_monochromator mirror
_diffrn_radiation_probe x-ray
_diffrn_radiation_type CuK\a
_diffrn_radiation_wavelength 1.54184
_diffrn_reflns_av_R_equivalents 0.0334
_diffrn_reflns_av_unetI/netI 0.0379
_diffrn_reflns_Laue_measured_fraction_full 0.996
_diffrn_reflns_Laue_measured_fraction_max 0.982
_diffrn_reflns_limit_h_max 13
_diffrn_reflns_limit_h_min -14
_diffrn_reflns_limit_k_max 14
_diffrn_reflns_limit_k_min -15
_diffrn_reflns_limit_l_max 23
_diffrn_reflns_limit_l_min -19
_diffrn_reflns_number 20526
_diffrn_reflns_point_group_measured_fraction_full 0.996
_diffrn_reflns_point_group_measured_fraction_max 0.982
_diffrn_reflns_theta_full 67.684
_diffrn_reflns_theta_max 68.915
_diffrn_reflns_theta_min 3.816
_diffrn_source 'micro-focus sealed X-ray tube'
_diffrn_source_type 'SuperNova (Cu) X-ray Source'
_exptl_absorpt_coefficient_mu 3.655
_exptl_absorpt_correction_T_max 1.000
_exptl_absorpt_correction_T_min 0.241
_exptl_absorpt_correction_type gaussian
_exptl_absorpt_process_details
;
CrysAlisPro 1.171.39.46 (Rigaku Oxford Diffraction, 2018)
Numerical absorption correction based on gaussian integration over
            a multifaceted crystal model
Empirical absorption correction using spherical harmonics,
 implemented in SCALE3 ABSPACK scaling algorithm.
;
_exptl_crystal_colour red
_exptl_crystal_colour_primary red
_exptl_crystal_density_diffrn 1.508
_exptl_crystal_description plate
_exptl_crystal_F_000 1230
_exptl_crystal_size_max 0.463
_exptl_crystal_size_mid 0.231
_exptl_crystal_size_min 0.023
_refine_diff_density_max 0.955
_refine_diff_density_min -0.438
_refine_diff_density_rms 0.066
_refine_ls_extinction_method none
_refine_ls_goodness_of_fit_ref 1.041
_refine_ls_hydrogen_treatment constr
_refine_ls_matrix_type full
_refine_ls_number_parameters 805
_refine_ls_number_reflns 9722
_refine_ls_number_restraints 485
_refine_ls_restrained_S_all 1.044
_refine_ls_R_factor_all 0.0686
_refine_ls_R_factor_gt 0.0556
_refine_ls_shift/su_max 0.001
_refine_ls_shift/su_mean 0.000
_refine_ls_structure_factor_coef Fsqd
_refine_ls_weighting_details 'w=1/[\s^2^(Fo^2^)+(0.0975P)^2^+1.5066P] where P=(Fo^2^+2Fc^2^)/3'
_refine_ls_weighting_scheme calc
_refine_ls_wR_factor_gt 0.1555
_refine_ls_wR_factor_ref 0.1695
_reflns_Friedel_coverage 0.000
_reflns_number_gt 7857
_reflns_number_total 9722
_reflns_threshold_expression 'I > 2\s(I)'
_cod_data_source_file c8cc07671e2.cif
_cod_data_source_block 3
_cod_depositor_comments 'Adding full bibliography for 7122544--7122546.cif.'
_cod_database_code 7122546
_shelx_shelxl_version_number 2017/1
_chemical_oxdiff_formula 'C42 H41 Cr1 F15 N11 O5 P2 S1'
_shelx_space_group_comment
;
The symmetry employed for this shelxl refinement is uniquely defined
by the following loop, which should always be used as a source of
symmetry information in preference to the above space-group names.
They are only intended as comments.
;
_reflns_odcompleteness_completeness 99.86
_reflns_odcompleteness_iscentric 1
_reflns_odcompleteness_theta 66.97
_olex2_refinement_description
;
1. Fixed Uiso
 At 1.2 times of:
  All C(H) groups, All C(H,H) groups
 At 1.5 times of:
  All C(H,H,H) groups
2. Restrained distances
 C37A-C36A = C37B-C36B
 1.5 with sigma of 0.02
 O34B-C33B = O34A-C33A
 1.2 with sigma of 0.02
 O35B-C36B = O35A-C36A
 1.45 with sigma of 0.01
 O35A-C37A
 2.375 with sigma of 0.04
 C37B-O35B
 2.375 with sigma of 0.04
 O35B-C33B = O35A-C33A
 1.34 with sigma of 0.01
 P2A-F7A \\sim P2A-F8A \\sim P2A-F9A \\sim P2A-F10A \\sim P2A-F11A \\sim
P2A-F12A
 with sigma of 0.02
 F12A-F9A \\sim F12A-F11A \\sim F12A-F10A \\sim F12A-F8A \\sim F8A-F9A \\sim
F9A-F11A \\sim F11A-F10A
 \\sim F10A-F8A \\sim F7A-F8A \\sim F7A-F10A \\sim F7A-F11A \\sim F7A-F9A \\sim
F9A-F8A \\sim F8A-F10A ~
 F10A-F11A \\sim F11A-F9A
 with sigma of 0.04
 F7B-F8B \\sim F7B-F10B \\sim F7B-F11B \\sim F7B-F9B \\sim F9B-F8B \\sim
F8B-F10B \\sim F10B-F11B ~
 F11B-F9B \\sim F12B-F9B \\sim F12B-F11B \\sim F12B-F10B \\sim F12B-F8B \\sim
F8B-F9B \\sim F9B-F11B ~
 F11B-F10B \\sim F10B-F8B
 with sigma of 0.04
 P2B-F7B \\sim P2B-F8B \\sim P2B-F9B \\sim P2B-F12B \\sim P2B-F11B \\sim
P2B-F10B
 with sigma of 0.02
 C33A-C25 \\sim C33B-C25
 with sigma of 0.02
3. Uiso/Uaniso restraints and constraints
O34A \\sim O34B \\sim C33B \\sim C33A \\sim O35A \\sim O35B \\sim C36A \\sim
C36B \\sim C37B \\sim C37A: within 2A with sigma of 0.04 and sigma for terminal
atoms of 0.08
Uanis(F11B) = Uanis(F11A)
4. Rigid body (RIGU) restrains
 P2B, F7B, F8B, F9B, F10B, F11B, F12B
 with sigma for 1-2 distances of 0.004 and sigma for 1-3 distances of 0.004
 P2A, F7A, F8A, F9A, F10A, F11A, F12A
 with sigma for 1-2 distances of 0.004 and sigma for 1-3 distances of 0.004
 O34A, O35A, C25, C33A, C36A, C37A
 with sigma for 1-2 distances of 0.004 and sigma for 1-3 distances of 0.004
 O34B, O35B, C25, C33B, C36B, C37B
 with sigma for 1-2 distances of 0.004 and sigma for 1-3 distances of 0.004
5. Others
 Sof(O34B)=Sof(O35B)=Sof(C33B)=Sof(C36B)=Sof(H36A)=Sof(H36B)=Sof(C37B)=
 Sof(H37A)=Sof(H37B)=Sof(H37C)=1-FVAR(1)
 Sof(O34A)=Sof(O35A)=Sof(C33A)=Sof(C36A)=Sof(H27A)=Sof(H27B)=Sof(C37A)=
 Sof(H28A)=Sof(H28B)=Sof(H28C)=FVAR(1)
 Sof(P2B)=Sof(F7B)=Sof(F8B)=Sof(F9B)=Sof(F10B)=Sof(F11B)=Sof(F12B)=1-FVAR(2)
 Sof(P2A)=Sof(F7A)=Sof(F8A)=Sof(F9A)=Sof(F10A)=Sof(F11A)=Sof(F12A)=FVAR(2)
6.a Secondary CH2 refined with riding coordinates:
 C36A(H27A,H27B), C36B(H36A,H36B)
6.b Aromatic/amide H refined with riding coordinates:
 C32(H32), C1(H1), C26(H26), C2(H2), C3(H3), C31(H31), C4(H4), C8(H8), C9(H9),
 C10(H10), C14(H14), C15(H15), C16(H16), C17(H17), C18(H18), C19(H19), C20(H20),
  C21(H21), C24(H24), C29(H29), C30(H30)
6.c Idealised Me refined as rotating group:
 C6(H6A,H6B,H6C), C12(H12A,H12B,H12C), C37A(H28A,H28B,H28C), C37B(H37A,H37B,
 H37C), C42(H42A,H42B,H42C), C48(H48A,H48B,H48C), C45(H45A,H45B,H45C)
;
_olex2_submission_special_instructions 'No special instructions were received'
_oxdiff_exptl_absorpt_empirical_details
;
Empirical correction (ABSPACK) includes:
- Absorption correction using spherical harmonics
- Frame scaling
;
_oxdiff_exptl_absorpt_empirical_full_max 1.649
_oxdiff_exptl_absorpt_empirical_full_min 0.775

loop_
_space_group_symop_operation_xyz
'x, y, z'
'-x, -y, -z'

loop_
_atom_site_label
_atom_site_type_symbol
_atom_site_fract_x
_atom_site_fract_y
_atom_site_fract_z
_atom_site_U_iso_or_equiv
_atom_site_adp_type
_atom_site_occupancy
_atom_site_site_symmetry_order
_atom_site_calc_flag
_atom_site_refinement_flags_posn
_atom_site_refinement_flags_adp
_atom_site_refinement_flags_occupancy
_atom_site_disorder_assembly
_atom_site_disorder_group
Cr1 Cr 0.29082(4) 0.59840(4) 0.75020(2) 0.03399(15) Uani 1 1 d . . . . .
O34A O 0.356(3) 0.485(4) 0.415(2) 0.059(5) Uani 0.232(13) 1 d D U P A 1
O34B O 0.3599(13) 0.4736(13) 0.4241(8) 0.086(4) Uani 0.768(13) 1 d D U P A 2
O35A O 0.167(4) 0.610(7) 0.438(2) 0.087(7) Uani 0.232(13) 1 d D U P A 1
O35B O 0.1775(11) 0.6103(19) 0.4241(7) 0.084(3) Uani 0.768(13) 1 d D U P A 2
N1 N 0.1591(2) 0.5228(2) 0.80316(12) 0.0380(5) Uani 1 1 d . . . . .
N3 N 0.2995(2) 0.6211(2) 0.84556(12) 0.0341(5) Uani 1 1 d . . . . .
N4 N 0.5121(2) 0.5809(2) 0.81009(13) 0.0396(6) Uani 1 1 d . . . . .
N5 N 0.4261(2) 0.6751(2) 0.70742(12) 0.0383(5) Uani 1 1 d . . . . .
N6 N 0.1617(2) 0.7516(2) 0.71503(13) 0.0395(6) Uani 1 1 d . . . . .
N7 N 0.2818(2) 0.5789(2) 0.65535(12) 0.0392(6) Uani 1 1 d . . . . .
N8 N 0.4170(2) 0.4390(2) 0.74385(13) 0.0395(6) Uani 1 1 d . . . . .
N2 N 0.0877(2) 0.6543(2) 0.87920(13) 0.0394(6) Uani 1 1 d . . . . .
C32 C 0.4759(3) 0.3667(3) 0.79540(17) 0.0449(7) Uani 1 1 d . . . . .
H32 H 0.456074 0.385748 0.840654 0.054 Uiso 1 1 calc R . . . .
C1 C 0.1499(3) 0.4326(3) 0.78226(17) 0.0449(7) Uani 1 1 d . . . . .
H1 H 0.210784 0.400966 0.746145 0.054 Uiso 1 1 calc R . . . .
C26 C 0.3613(3) 0.4752(3) 0.56264(17) 0.0507(8) Uani 1 1 d . . . . .
H26 H 0.419065 0.412712 0.543302 0.061 Uiso 1 1 calc R . . . .
C2 C 0.0572(3) 0.3857(3) 0.81087(18) 0.0489(8) Uani 1 1 d . . . . .
H2 H 0.053015 0.323535 0.794557 0.059 Uiso 1 1 calc R . . . .
C3 C -0.0306(3) 0.4307(3) 0.86424(18) 0.0484(8) Uani 1 1 d . . . . .
H3 H -0.096953 0.400614 0.884455 0.058 Uiso 1 1 calc R . . . .
C31 C 0.5657(4) 0.2640(3) 0.7850(2) 0.0546(8) Uani 1 1 d . . . . .
H31 H 0.606799 0.214066 0.822569 0.065 Uiso 1 1 calc R . . . .
C4 C -0.0210(3) 0.5189(3) 0.88767(17) 0.0442(7) Uani 1 1 d . . . . .
H4 H -0.079684 0.549668 0.924855 0.053 Uiso 1 1 calc R . . . .
C5 C 0.0765(3) 0.5633(3) 0.85613(15) 0.0373(6) Uani 1 1 d . . . . .
C6 C -0.0246(3) 0.7251(3) 0.91660(18) 0.0487(8) Uani 1 1 d . . . . .
H6A H -0.092587 0.740821 0.892166 0.073 Uiso 1 1 calc GR . . . .
H6B H -0.013802 0.798234 0.917172 0.073 Uiso 1 1 calc GR . . . .
H6C H -0.041878 0.683337 0.965284 0.073 Uiso 1 1 calc GR . . . .
C7 C 0.1975(3) 0.6516(3) 0.89334(15) 0.0376(6) Uani 1 1 d . . . . .
C8 C 0.2009(3) 0.6825(3) 0.95462(16) 0.0448(7) Uani 1 1 d . . . . .
H8 H 0.128238 0.707729 0.986509 0.054 Uiso 1 1 calc R . . . .
C9 C 0.3113(3) 0.6760(3) 0.96814(17) 0.0487(8) Uani 1 1 d . . . . .
H9 H 0.315143 0.696594 1.009748 0.058 Uiso 1 1 calc R . . . .
C10 C 0.4166(3) 0.6397(3) 0.92147(17) 0.0444(7) Uani 1 1 d . . . . .
H10 H 0.493528 0.631998 0.931349 0.053 Uiso 1 1 calc R . . . .
C11 C 0.4076(3) 0.6146(3) 0.85997(15) 0.0374(6) Uani 1 1 d . . . . .
C12 C 0.6268(3) 0.5175(3) 0.83818(18) 0.0481(8) Uani 1 1 d . . . . .
H12A H 0.686621 0.476961 0.802927 0.072 Uiso 1 1 calc GR . . . .
H12B H 0.611588 0.461471 0.881572 0.072 Uiso 1 1 calc GR . . . .
H12C H 0.658264 0.572173 0.848684 0.072 Uiso 1 1 calc GR . . . .
C13 C 0.5203(3) 0.6469(3) 0.74108(16) 0.0388(6) Uani 1 1 d . . . . .
C14 C 0.6232(3) 0.6812(3) 0.70882(19) 0.0503(8) Uani 1 1 d . . . . .
H14 H 0.691201 0.656366 0.732388 0.060 Uiso 1 1 calc R . . . .
C15 C 0.6256(3) 0.7512(4) 0.6426(2) 0.0563(9) Uani 1 1 d . . . . .
H15 H 0.694770 0.776231 0.620144 0.068 Uiso 1 1 calc R . . . .
C16 C 0.5264(3) 0.7850(3) 0.60886(19) 0.0533(8) Uani 1 1 d . . . . .
H16 H 0.525528 0.834632 0.563430 0.064 Uiso 1 1 calc R . . . .
C17 C 0.4298(3) 0.7455(3) 0.64226(16) 0.0436(7) Uani 1 1 d . . . . .
H17 H 0.361884 0.768327 0.618878 0.052 Uiso 1 1 calc R . . . .
C18 C 0.1134(3) 0.8430(3) 0.74518(16) 0.0456(7) Uani 1 1 d . . . . .
H18 H 0.140081 0.840863 0.786846 0.055 Uiso 1 1 calc R . . . .
C19 C 0.0257(3) 0.9413(4) 0.71811(19) 0.0561(9) Uani 1 1 d . . . . .
H19 H -0.006387 1.005645 0.740377 0.067 Uiso 1 1 calc R . . . .
C20 C -0.0140(3) 0.9433(4) 0.65826(19) 0.0597(10) Uani 1 1 d . . . . .
H20 H -0.076211 1.008395 0.639742 0.072 Uiso 1 1 calc R . . . .
C21 C 0.0368(3) 0.8510(4) 0.62546(17) 0.0528(9) Uani 1 1 d . . . . .
H21 H 0.011065 0.852206 0.583702 0.063 Uiso 1 1 calc R . . . .
C22 C 0.1258(3) 0.7564(3) 0.65376(15) 0.0430(7) Uani 1 1 d . . . . .
C23 C 0.1969(3) 0.6590(3) 0.61927(15) 0.0421(7) Uani 1 1 d . . . . .
C24 C 0.1898(3) 0.6483(3) 0.55251(17) 0.0501(8) Uani 1 1 d . . . . .
H24 H 0.129066 0.702846 0.526682 0.060 Uiso 1 1 calc R . . . .
C25 C 0.2736(3) 0.5561(3) 0.52498(17) 0.0507(8) Uani 1 1 d D U . . .
C33A C 0.282(4) 0.553(6) 0.4478(17) 0.071(9) Uani 0.232(13) 1 d D U P A 1
C33B C 0.2735(11) 0.5387(16) 0.4528(5) 0.061(3) Uani 0.768(13) 1 d D U P A 2
C27 C 0.3626(3) 0.4880(3) 0.62978(16) 0.0424(7) Uani 1 1 d . . . . .
C36A C 0.160(4) 0.600(6) 0.368(3) 0.114(9) Uani 0.232(13) 1 d D U P A 1
H27A H 0.179582 0.517855 0.366657 0.137 Uiso 0.232(13) 1 calc R . P A 1
H27B H 0.219933 0.632422 0.332227 0.137 Uiso 0.232(13) 1 calc R . P A 1
C36B C 0.1642(13) 0.6031(17) 0.3543(8) 0.120(4) Uani 0.768(13) 1 d D U P A 2
H36A H 0.245074 0.573503 0.326108 0.145 Uiso 0.768(13) 1 calc R . P A 2
H36B H 0.122324 0.680445 0.328286 0.145 Uiso 0.768(13) 1 calc R . P A 2
C28 C 0.4415(3) 0.4086(3) 0.67972(16) 0.0436(7) Uani 1 1 d . . . . .
C37A C 0.035(3) 0.665(4) 0.3543(14) 0.154(14) Uani 0.232(13) 1 d D U P A 1
H28A H -0.018561 0.617202 0.377455 0.231 Uiso 0.232(13) 1 calc GR . P A 1
H28B H 0.035210 0.684998 0.303164 0.231 Uiso 0.232(13) 1 calc GR . P A 1
H28C H 0.005973 0.735790 0.372898 0.231 Uiso 0.232(13) 1 calc GR . P A 1
C37B C 0.0908(9) 0.5226(11) 0.3662(5) 0.145(5) Uani 0.768(13) 1 d D U P A 2
H37A H 0.100606 0.497354 0.322239 0.218 Uiso 0.768(13) 1 calc GR . P A 2
H37B H 0.004842 0.562533 0.380877 0.218 Uiso 0.768(13) 1 calc GR . P A 2
H37C H 0.119002 0.455247 0.403270 0.218 Uiso 0.768(13) 1 calc GR . P A 2
C29 C 0.5300(4) 0.3079(3) 0.6666(2) 0.0566(9) Uani 1 1 d . . . . .
H29 H 0.546450 0.288387 0.621637 0.068 Uiso 1 1 calc R . . . .
C30 C 0.5944(4) 0.2357(4) 0.7194(2) 0.0614(10) Uani 1 1 d . . . . .
H30 H 0.657469 0.167459 0.710743 0.074 Uiso 1 1 calc R . . . .
S1 S 0.34113(7) 0.32804(7) 0.99302(4) 0.04240(19) Uani 1 1 d . . . . .
F13 F 0.2978(3) 0.1308(2) 1.02414(16) 0.0878(9) Uani 1 1 d . . . . .
F15 F 0.4237(3) 0.1557(3) 0.92836(16) 0.1004(10) Uani 1 1 d . . . . .
F14 F 0.4805(3) 0.1195(3) 1.0289(2) 0.1034(10) Uani 1 1 d . . . . .
O4 O 0.2424(3) 0.3766(3) 0.95427(15) 0.0668(7) Uani 1 1 d . . . . .
O5 O 0.4492(2) 0.3596(2) 0.95817(12) 0.0493(6) Uani 1 1 d . . . . .
O3 O 0.3083(2) 0.3302(2) 1.06695(12) 0.0519(6) Uani 1 1 d . . . . .
C40 C 0.3880(4) 0.1753(4) 0.9933(2) 0.0666(11) Uani 1 1 d . . . . .
P1 P 0.29913(10) 0.93531(9) 0.45578(5) 0.0591(3) Uani 1 1 d . . . . .
F1 F 0.2094(5) 0.8781(3) 0.4441(2) 0.156(2) Uani 1 1 d . . . . .
F2 F 0.2048(3) 1.0596(3) 0.44094(19) 0.0984(10) Uani 1 1 d . . . . .
F3 F 0.3543(5) 0.9508(3) 0.37496(14) 0.1261(14) Uani 1 1 d . . . . .
F4 F 0.2472(2) 0.9187(3) 0.53825(14) 0.0871(8) Uani 1 1 d . . . . .
F5 F 0.3951(3) 0.8099(2) 0.47254(14) 0.0893(9) Uani 1 1 d . . . . .
F6 F 0.3894(2) 0.9916(2) 0.46900(14) 0.0762(7) Uani 1 1 d . . . . .
P2A P 0.8909(9) 0.1233(9) 0.8746(5) 0.065(3) Uani 0.245(7) 1 d D U P B 1
F7A F 0.7875(14) 0.2441(13) 0.8760(8) 0.103(5) Uani 0.245(7) 1 d D U P B 1
F8A F 0.8340(16) 0.0669(15) 0.9534(6) 0.113(6) Uani 0.245(7) 1 d D U P B 1
F9A F 0.9713(17) 0.1642(16) 0.9138(11) 0.092(5) Uani 0.245(7) 1 d D U P B 1
F10A F 0.8198(14) 0.0689(14) 0.8418(7) 0.077(4) Uani 0.245(7) 1 d D U P B 1
F11A F 0.9438(13) 0.1779(13) 0.7975(7) 0.0907(13) Uani 0.245(7) 1 d D U P B 1
F12A F 1.0064(12) 0.0055(12) 0.8752(9) 0.109(5) Uani 0.245(7) 1 d D U P B 1
P2B P 0.8756(3) 0.1406(3) 0.8614(2) 0.0722(10) Uani 0.755(7) 1 d D U P B 2
F7B F 0.8225(5) 0.2735(4) 0.8305(4) 0.1003(16) Uani 0.755(7) 1 d D U P B 2
F8B F 0.7503(4) 0.1466(6) 0.9142(3) 0.1115(19) Uani 0.755(7) 1 d D U P B 2
F9B F 0.9264(6) 0.1710(7) 0.9197(4) 0.094(2) Uani 0.755(7) 1 d D U P B 2
F10B F 0.8240(4) 0.1097(5) 0.8056(3) 0.0904(17) Uani 0.755(7) 1 d D U P B 2
F11B F 1.0010(4) 0.1400(5) 0.8075(3) 0.0907(13) Uani 0.755(7) 1 d D U P B 2
F12B F 0.9326(7) 0.0073(4) 0.8925(4) 0.131(2) Uani 0.755(7) 1 d D U P B 2
N40 N 0.3353(6) 0.8959(5) 0.7998(3) 0.1103(17) Uani 1 1 d . . . . .
C41 C 0.2970(6) 0.9482(5) 0.8416(4) 0.104(2) Uani 1 1 d . . . . .
C42 C 0.2442(8) 1.0116(9) 0.9004(6) 0.176(5) Uani 1 1 d . . . . .
H42A H 0.254036 1.088875 0.884585 0.263 Uiso 1 1 calc GR . . . .
H42B H 0.286087 0.969455 0.940846 0.263 Uiso 1 1 calc GR . . . .
H42C H 0.157478 1.018420 0.914360 0.263 Uiso 1 1 calc GR . . . .
N46 N 0.7441(7) 0.7345(6) 0.3346(4) 0.159(3) Uani 1 1 d . . . . .
C47 C 0.7144(6) 0.8202(6) 0.3493(3) 0.101(2) Uani 1 1 d . . . . .
C48 C 0.6755(8) 0.9306(6) 0.3686(4) 0.132(3) Uani 1 1 d . . . . .
H48A H 0.607941 0.933425 0.408375 0.198 Uiso 1 1 calc GR . . . .
H48B H 0.648712 0.991685 0.328117 0.198 Uiso 1 1 calc GR . . . .
H48C H 0.743323 0.941975 0.382322 0.198 Uiso 1 1 calc GR . . . .
N43 N 0.8692(5) 0.7194(6) 0.7525(3) 0.0981(16) Uani 1 1 d . . . . .
C44 C 0.7932(6) 0.7928(6) 0.7702(3) 0.0783(15) Uani 1 1 d . . . . .
C45 C 0.6938(7) 0.8865(6) 0.7920(3) 0.111(2) Uani 1 1 d . . . . .
H45A H 0.658370 0.937539 0.750737 0.166 Uiso 1 1 calc GR . . . .
H45B H 0.722861 0.930006 0.814236 0.166 Uiso 1 1 calc GR . . . .
H45C H 0.631831 0.856289 0.826116 0.166 Uiso 1 1 calc GR . . . .

loop_
_atom_site_aniso_label
_atom_site_aniso_U_11
_atom_site_aniso_U_22
_atom_site_aniso_U_33
_atom_site_aniso_U_23
_atom_site_aniso_U_13
_atom_site_aniso_U_12
Cr1 0.0380(3) 0.0453(3) 0.0246(2) -0.00682(19) -0.00616(18) -0.0194(2)
O34A 0.087(11) 0.087(11) 0.024(8) -0.004(6) -0.014(7) -0.055(8)
O34B 0.112(5) 0.115(7) 0.037(5) -0.036(5) -0.006(3) -0.031(4)
O35A 0.121(10) 0.121(13) 0.034(12) -0.026(11) -0.033(9) -0.033(10)
O35B 0.112(4) 0.111(4) 0.036(5) -0.025(4) -0.034(4) -0.022(4)
N1 0.0447(13) 0.0477(14) 0.0287(11) -0.0091(10) -0.0061(10) -0.0217(11)
N3 0.0405(13) 0.0389(13) 0.0268(11) -0.0061(9) -0.0069(10) -0.0165(10)
N4 0.0404(13) 0.0491(15) 0.0349(12) -0.0072(11) -0.0126(10) -0.0172(11)
N5 0.0392(13) 0.0488(15) 0.0298(12) -0.0052(10) -0.0058(10) -0.0191(11)
N6 0.0411(13) 0.0526(15) 0.0298(12) -0.0061(11) -0.0055(10) -0.0224(12)
N7 0.0426(13) 0.0555(16) 0.0287(12) -0.0086(11) -0.0059(10) -0.0261(12)
N8 0.0420(13) 0.0526(15) 0.0315(12) -0.0100(11) -0.0053(10) -0.0231(12)
N2 0.0428(14) 0.0464(14) 0.0321(12) -0.0099(11) -0.0048(10) -0.0170(11)
C32 0.0509(18) 0.0535(19) 0.0359(15) -0.0075(14) -0.0104(13) -0.0219(15)
C1 0.0511(18) 0.0536(19) 0.0381(16) -0.0135(14) -0.0055(14) -0.0239(15)
C26 0.061(2) 0.069(2) 0.0321(16) -0.0161(15) -0.0033(14) -0.0299(18)
C2 0.056(2) 0.054(2) 0.0472(18) -0.0098(15) -0.0092(15) -0.0301(16)
C3 0.0494(18) 0.058(2) 0.0455(18) -0.0042(15) -0.0075(15) -0.0313(16)
C31 0.061(2) 0.053(2) 0.0496(19) -0.0086(16) -0.0144(16) -0.0153(17)
C4 0.0409(16) 0.0549(19) 0.0370(15) -0.0046(14) -0.0045(13) -0.0202(14)
C5 0.0416(16) 0.0423(16) 0.0313(14) -0.0038(12) -0.0104(12) -0.0167(13)
C6 0.0477(18) 0.055(2) 0.0451(18) -0.0157(15) -0.0030(14) -0.0163(15)
C7 0.0473(16) 0.0402(15) 0.0295(14) -0.0042(12) -0.0086(12) -0.0193(13)
C8 0.0530(18) 0.0535(19) 0.0310(15) -0.0132(13) -0.0037(13) -0.0187(15)
C9 0.065(2) 0.056(2) 0.0336(15) -0.0118(14) -0.0149(15) -0.0229(17)
C10 0.0501(18) 0.0537(19) 0.0383(16) -0.0105(14) -0.0166(14) -0.0195(15)
C11 0.0459(16) 0.0395(15) 0.0320(14) -0.0052(12) -0.0113(12) -0.0175(13)
C12 0.0470(18) 0.055(2) 0.0458(17) -0.0073(15) -0.0196(14) -0.0145(15)
C13 0.0419(16) 0.0430(16) 0.0371(15) -0.0087(13) -0.0088(12) -0.0178(13)
C14 0.0429(17) 0.063(2) 0.0530(19) -0.0097(16) -0.0123(15) -0.0246(16)
C15 0.052(2) 0.068(2) 0.054(2) -0.0011(17) -0.0067(16) -0.0340(18)
C16 0.058(2) 0.062(2) 0.0418(17) 0.0014(16) -0.0071(15) -0.0307(18)
C17 0.0456(17) 0.0535(19) 0.0339(15) -0.0019(13) -0.0066(13) -0.0230(15)
C18 0.0494(18) 0.0543(19) 0.0335(15) -0.0056(14) -0.0080(13) -0.0181(15)
C19 0.054(2) 0.061(2) 0.0446(18) -0.0090(16) -0.0072(16) -0.0098(17)
C20 0.0461(19) 0.074(3) 0.0431(18) -0.0030(17) -0.0107(15) -0.0029(18)
C21 0.0398(17) 0.078(3) 0.0349(16) -0.0063(16) -0.0088(13) -0.0137(17)
C22 0.0374(15) 0.067(2) 0.0280(14) -0.0039(13) -0.0066(12) -0.0233(15)
C23 0.0412(16) 0.065(2) 0.0282(14) -0.0054(13) -0.0067(12) -0.0282(15)
C24 0.0551(19) 0.073(2) 0.0317(15) -0.0050(15) -0.0122(14) -0.0321(18)
C25 0.060(2) 0.072(2) 0.0313(15) -0.0128(15) -0.0055(14) -0.0348(18)
C33A 0.110(11) 0.090(15) 0.036(9) -0.016(10) -0.021(9) -0.049(12)
C33B 0.084(4) 0.084(6) 0.031(3) -0.008(3) -0.013(3) -0.045(3)
C27 0.0480(17) 0.0569(19) 0.0319(15) -0.0146(14) -0.0022(13) -0.0263(15)
C36A 0.161(15) 0.144(17) 0.041(13) -0.019(12) -0.058(11) -0.022(14)
C36B 0.167(8) 0.158(8) 0.053(7) -0.038(6) -0.064(5) -0.027(6)
C28 0.0486(18) 0.0557(19) 0.0341(15) -0.0167(14) -0.0003(13) -0.0237(15)
C37A 0.179(19) 0.20(3) 0.075(15) -0.054(17) -0.084(15) 0.01(2)
C37B 0.136(8) 0.208(12) 0.136(8) -0.093(8) -0.066(6) -0.033(8)
C29 0.064(2) 0.063(2) 0.0463(19) -0.0237(17) -0.0050(17) -0.0166(18)
C30 0.062(2) 0.058(2) 0.061(2) -0.0221(19) -0.0132(19) -0.0057(18)
S1 0.0443(4) 0.0495(4) 0.0384(4) -0.0064(3) -0.0113(3) -0.0192(3)
F13 0.112(2) 0.0726(16) 0.0894(18) -0.0218(14) 0.0143(16) -0.0585(16)
F15 0.139(3) 0.095(2) 0.0819(19) -0.0501(17) 0.0294(18) -0.061(2)
F14 0.089(2) 0.0707(18) 0.121(3) -0.0021(17) -0.0234(19) 0.0015(15)
O4 0.0608(16) 0.0796(19) 0.0642(16) 0.0074(14) -0.0317(13) -0.0291(14)
O5 0.0533(13) 0.0647(15) 0.0411(12) -0.0109(11) -0.0072(10) -0.0318(12)
O3 0.0581(14) 0.0626(15) 0.0413(12) -0.0164(11) -0.0026(10) -0.0254(12)
C40 0.077(3) 0.062(2) 0.063(2) -0.017(2) 0.005(2) -0.031(2)
P1 0.0783(7) 0.0599(6) 0.0455(5) 0.0034(4) -0.0243(5) -0.0302(5)
F1 0.229(5) 0.112(3) 0.187(4) 0.068(3) -0.163(4) -0.115(3)
F2 0.0904(19) 0.0769(18) 0.123(3) 0.0157(17) -0.0540(18) -0.0231(15)
F3 0.237(5) 0.102(2) 0.0401(14) -0.0043(14) -0.029(2) -0.056(3)
F4 0.0729(16) 0.100(2) 0.0650(15) 0.0107(14) 0.0019(12) -0.0281(15)
F5 0.131(2) 0.0675(16) 0.0640(15) -0.0178(13) -0.0354(16) -0.0080(16)
F6 0.0788(16) 0.0910(18) 0.0713(15) -0.0008(13) -0.0202(13) -0.0477(14)
P2A 0.070(6) 0.063(5) 0.062(3) -0.032(3) 0.015(4) -0.024(4)
F7A 0.118(10) 0.082(8) 0.092(10) -0.056(8) -0.022(8) 0.022(8)
F8A 0.150(13) 0.148(12) 0.066(6) -0.013(7) 0.010(7) -0.100(11)
F9A 0.116(13) 0.073(9) 0.114(9) -0.052(8) 0.011(9) -0.055(9)
F10A 0.072(7) 0.099(10) 0.077(8) -0.030(7) -0.010(7) -0.038(7)
F11A 0.053(2) 0.114(3) 0.124(3) -0.059(3) -0.003(2) -0.031(2)
F12A 0.072(7) 0.099(7) 0.182(13) -0.100(8) -0.012(8) -0.010(6)
P2B 0.0498(11) 0.0581(13) 0.123(3) -0.0490(15) -0.0197(14) -0.0074(9)
F7B 0.101(3) 0.063(2) 0.142(5) -0.024(3) -0.050(3) -0.009(2)
F8B 0.085(3) 0.157(5) 0.107(4) -0.063(4) 0.013(3) -0.048(3)
F9B 0.087(4) 0.105(4) 0.107(4) -0.051(3) -0.027(3) -0.021(3)
F10B 0.054(2) 0.111(4) 0.129(4) -0.079(4) -0.017(3) -0.010(2)
F11B 0.053(2) 0.114(3) 0.124(3) -0.059(3) -0.003(2) -0.031(2)
F12B 0.141(5) 0.051(2) 0.205(7) -0.013(3) -0.065(5) -0.020(3)
N40 0.142(5) 0.083(3) 0.115(4) -0.009(3) -0.043(4) -0.040(3)
C41 0.109(5) 0.076(4) 0.149(6) -0.016(4) -0.074(4) -0.023(3)
C42 0.152(7) 0.166(8) 0.248(12) -0.123(9) -0.112(8) 0.020(6)
N46 0.178(6) 0.161(6) 0.182(7) -0.120(6) 0.065(5) -0.106(5)
C47 0.116(4) 0.115(5) 0.095(4) -0.059(4) 0.034(3) -0.071(4)
C48 0.178(7) 0.112(5) 0.122(5) -0.058(5) 0.029(5) -0.073(5)
N43 0.099(4) 0.124(5) 0.088(3) 0.019(3) -0.037(3) -0.071(3)
C44 0.104(4) 0.086(4) 0.063(3) 0.016(3) -0.037(3) -0.061(3)
C45 0.173(7) 0.098(5) 0.071(3) 0.021(3) -0.049(4) -0.064(5)

loop_
_atom_type_symbol
_atom_type_description
_atom_type_scat_dispersion_real
_atom_type_scat_dispersion_imag
_atom_type_scat_source
C C 0.0181 0.0091 'International Tables Vol C Tables 4.2.6.8 and 6.1.1.4'
H H 0.0000 0.0000 'International Tables Vol C Tables 4.2.6.8 and 6.1.1.4'
Cr Cr -0.1635 2.4439 'International Tables Vol C Tables 4.2.6.8 and 6.1.1.4'
F F 0.0727 0.0534 'International Tables Vol C Tables 4.2.6.8 and 6.1.1.4'
N N 0.0311 0.0180 'International Tables Vol C Tables 4.2.6.8 and 6.1.1.4'
O O 0.0492 0.0322 'International Tables Vol C Tables 4.2.6.8 and 6.1.1.4'
P P 0.2955 0.4335 'International Tables Vol C Tables 4.2.6.8 and 6.1.1.4'
S S 0.3331 0.5567 'International Tables Vol C Tables 4.2.6.8 and 6.1.1.4'

loop_
_exptl_crystal_face_index_h
_exptl_crystal_face_index_k
_exptl_crystal_face_index_l
_exptl_crystal_face_perp_dist
0 0 1 0.0892
0 0 -1 0.1152
1 0 1 0.1591
-1 0 -1 0.1261
0 1 1 0.0061
0 -1 -1 0.0171

loop_
_geom_angle_atom_site_label_1
_geom_angle_atom_site_label_2
_geom_angle_atom_site_label_3
_geom_angle
N1 Cr1 N5 173.80(9)
N1 Cr1 N6 91.54(10)
N1 Cr1 N8 90.98(10)
N3 Cr1 N1 86.43(10)
N3 Cr1 N5 87.42(10)
N3 Cr1 N6 100.96(10)
N3 Cr1 N8 103.07(10)
N5 Cr1 N6 90.33(10)
N5 Cr1 N8 89.71(10)
N7 Cr1 N1 94.12(10)
N7 Cr1 N3 179.03(10)
N7 Cr1 N5 92.04(10)
N7 Cr1 N6 78.24(11)
N7 Cr1 N8 77.72(11)
N8 Cr1 N6 155.95(10)
C33A O35A C36A 106(3)
C33B O35B C36B 119.5(11)
C1 N1 Cr1 120.1(2)
C5 N1 Cr1 121.5(2)
C5 N1 C1 118.3(3)
C7 N3 Cr1 121.13(19)
C7 N3 C11 118.9(2)
C11 N3 Cr1 119.80(19)
C11 N4 C12 116.4(2)
C13 N4 C11 119.6(3)
C13 N4 C12 117.4(3)
C13 N5 Cr1 119.6(2)
C13 N5 C17 118.0(3)
C17 N5 Cr1 122.0(2)
C18 N6 Cr1 126.9(2)
C18 N6 C22 118.5(3)
C22 N6 Cr1 114.6(2)
C23 N7 Cr1 118.3(2)
C23 N7 C27 122.8(3)
C27 N7 Cr1 118.8(2)
C32 N8 Cr1 125.9(2)
C32 N8 C28 118.8(3)
C28 N8 Cr1 115.3(2)
C5 N2 C6 116.2(3)
C7 N2 C5 121.8(3)
C7 N2 C6 117.0(3)
N8 C32 H32 119.0
N8 C32 C31 122.0(3)
C31 C32 H32 119.0
N1 C1 H1 118.5
N1 C1 C2 122.9(3)
C2 C1 H1 118.5
C25 C26 H26 120.9
C25 C26 C27 118.2(3)
C27 C26 H26 120.9
C1 C2 H2 120.7
C1 C2 C3 118.6(3)
C3 C2 H2 120.7
C2 C3 H3 120.3
C4 C3 C2 119.5(3)
C4 C3 H3 120.3
C32 C31 H31 120.4
C30 C31 C32 119.1(4)
C30 C31 H31 120.4
C3 C4 H4 120.4
C3 C4 C5 119.2(3)
C5 C4 H4 120.4
N1 C5 N2 118.4(3)
N1 C5 C4 121.5(3)
C4 C5 N2 120.1(3)
N2 C6 H6A 109.5
N2 C6 H6B 109.5
N2 C6 H6C 109.5
H6A C6 H6B 109.5
H6A C6 H6C 109.5
H6B C6 H6C 109.5
N3 C7 N2 118.5(2)
N3 C7 C8 121.3(3)
N2 C7 C8 120.2(3)
C7 C8 H8 120.5
C9 C8 C7 118.9(3)
C9 C8 H8 120.5
C8 C9 H9 119.9
C8 C9 C10 120.3(3)
C10 C9 H9 119.9
C9 C10 H10 120.7
C9 C10 C11 118.5(3)
C11 C10 H10 120.7
N3 C11 N4 117.7(2)
N3 C11 C10 122.0(3)
C10 C11 N4 120.3(3)
N4 C12 H12A 109.5
N4 C12 H12B 109.5
N4 C12 H12C 109.5
H12A C12 H12B 109.5
H12A C12 H12C 109.5
H12B C12 H12C 109.5
N5 C13 N4 117.7(3)
N5 C13 C14 121.5(3)
C14 C13 N4 120.8(3)
C13 C14 H14 120.3
C15 C14 C13 119.4(3)
C15 C14 H14 120.3
C14 C15 H15 120.3
C14 C15 C16 119.4(3)
C16 C15 H15 120.3
C15 C16 H16 120.7
C17 C16 C15 118.5(3)
C17 C16 H16 120.7
N5 C17 C16 123.1(3)
N5 C17 H17 118.5
C16 C17 H17 118.5
N6 C18 H18 118.7
N6 C18 C19 122.6(3)
C19 C18 H18 118.7
C18 C19 H19 120.7
C20 C19 C18 118.5(4)
C20 C19 H19 120.7
C19 C20 H20 120.1
C21 C20 C19 119.7(3)
C21 C20 H20 120.1
C20 C21 H21 120.3
C20 C21 C22 119.4(3)
C22 C21 H21 120.3
N6 C22 C21 121.2(3)
N6 C22 C23 114.2(3)
C21 C22 C23 124.4(3)
N7 C23 C22 113.9(3)
N7 C23 C24 119.5(3)
C24 C23 C22 126.4(3)
C23 C24 H24 120.8
C25 C24 C23 118.4(3)
C25 C24 H24 120.8
C26 C25 C24 121.2(3)
C26 C25 C33A 118.7(17)
C26 C25 C33B 116.9(5)
C24 C25 C33A 119.4(19)
C24 C25 C33B 121.9(6)
O34A C33A O35A 127(4)
O34A C33A C25 127(4)
O35A C33A C25 101(2)
O34B C33B O35B 125.9(11)
O34B C33B C25 120.4(10)
O35B C33B C25 113.2(8)
N7 C27 C26 119.8(3)
N7 C27 C28 113.3(3)
C26 C27 C28 126.8(3)
O35A C36A H27A 110.2
O35A C36A H27B 110.2
O35A C36A C37A 108(2)
H27A C36A H27B 108.5
C37A C36A H27A 110.2
C37A C36A H27B 110.2
O35B C36B H36A 110.2
O35B C36B H36B 110.2
O35B C36B C37B 107.3(13)
H36A C36B H36B 108.5
C37B C36B H36A 110.2
C37B C36B H36B 110.2
N8 C28 C27 114.2(3)
N8 C28 C29 121.4(3)
C29 C28 C27 124.4(3)
C36A C37A H28A 109.5
C36A C37A H28B 109.5
C36A C37A H28C 109.5
H28A C37A H28B 109.5
H28A C37A H28C 109.5
H28B C37A H28C 109.5
C36B C37B H37A 109.5
C36B C37B H37B 109.5
C36B C37B H37C 109.5
H37A C37B H37B 109.5
H37A C37B H37C 109.5
H37B C37B H37C 109.5
C28 C29 H29 120.3
C28 C29 C30 119.4(3)
C30 C29 H29 120.3
C31 C30 C29 119.1(4)
C31 C30 H30 120.4
C29 C30 H30 120.4
O4 S1 O5 114.91(16)
O4 S1 O3 115.04(17)
O4 S1 C40 104.1(2)
O5 S1 C40 102.78(18)
O3 S1 O5 114.94(14)
O3 S1 C40 102.67(18)
F13 C40 S1 111.1(3)
F13 C40 F14 108.2(4)
F15 C40 S1 111.5(3)
F15 C40 F13 107.9(4)
F15 C40 F14 108.1(4)
F14 C40 S1 109.9(3)
F1 P1 F2 91.6(2)
F1 P1 F4 91.0(2)
F1 P1 F5 89.2(2)
F1 P1 F6 178.93(18)
F2 P1 F4 91.42(18)
F2 P1 F5 178.63(17)
F2 P1 F6 88.86(16)
F3 P1 F1 90.4(3)
F3 P1 F2 89.6(2)
F3 P1 F4 178.3(2)
F3 P1 F5 91.48(19)
F3 P1 F6 90.55(19)
F4 P1 F5 87.50(15)
F6 P1 F4 88.05(16)
F6 P1 F5 90.26(16)
F7A P2A F8A 92.1(9)
F7A P2A F9A 89.5(9)
F7A P2A F10A 96.1(9)
F7A P2A F12A 173.9(10)
F8A P2A F9A 86.6(9)
F8A P2A F12A 89.1(9)
F10A P2A F8A 89.5(8)
F10A P2A F9A 173.4(11)
F10A P2A F12A 89.9(8)
F11A P2A F7A 87.6(8)
F11A P2A F8A 178.8(10)
F11A P2A F9A 94.5(10)
F11A P2A F10A 89.4(8)
F11A P2A F12A 91.4(9)
F12A P2A F9A 84.6(8)
F7B P2B F8B 88.6(4)
F7B P2B F9B 89.6(4)
F7B P2B F10B 90.9(4)
F7B P2B F11B 89.3(3)
F7B P2B F12B 178.4(4)
F8B P2B F9B 89.4(4)
F8B P2B F11B 177.8(4)
F10B P2B F8B 89.5(3)
F10B P2B F9B 178.8(4)
F10B P2B F11B 91.2(3)
F10B P2B F12B 90.2(3)
F11B P2B F9B 90.0(3)
F12B P2B F8B 92.6(4)
F12B P2B F9B 89.3(4)
F12B P2B F11B 89.6(4)
N40 C41 C42 176.5(9)
C41 C42 H42A 109.5
C41 C42 H42B 109.5
C41 C42 H42C 109.5
H42A C42 H42B 109.5
H42A C42 H42C 109.5
H42B C42 H42C 109.5
N46 C47 C48 179.7(8)
C47 C48 H48A 109.5
C47 C48 H48B 109.5
C47 C48 H48C 109.5
H48A C48 H48B 109.5
H48A C48 H48C 109.5
H48B C48 H48C 109.5
N43 C44 C45 178.6(6)
C44 C45 H45A 109.5
C44 C45 H45B 109.5
C44 C45 H45C 109.5
H45A C45 H45B 109.5
H45A C45 H45C 109.5
H45B C45 H45C 109.5

loop_
_geom_bond_atom_site_label_1
_geom_bond_atom_site_label_2
_geom_bond_distance
Cr1 N1 2.043(2)
Cr1 N3 2.030(2)
Cr1 N5 2.057(2)
Cr1 N6 2.075(3)
Cr1 N7 2.006(2)
Cr1 N8 2.064(3)
O34A C33A 1.206(19)
O34B C33B 1.199(9)
O35A C33A 1.338(10)
O35A C36A 1.454(10)
O35B C33B 1.329(8)
O35B C36B 1.469(6)
N1 C1 1.362(4)
N1 C5 1.333(4)
N3 C7 1.355(4)
N3 C11 1.358(4)
N4 C11 1.404(4)
N4 C12 1.477(4)
N4 C13 1.400(4)
N5 C13 1.339(4)
N5 C17 1.359(4)
N6 C18 1.331(4)
N6 C22 1.370(4)
N7 C23 1.344(4)
N7 C27 1.346(4)
N8 C32 1.332(4)
N8 C28 1.369(4)
N2 C5 1.408(4)
N2 C6 1.477(4)
N2 C7 1.391(4)
C32 H32 0.9500
C32 C31 1.392(5)
C1 H1 0.9500
C1 C2 1.363(5)
C26 H26 0.9500
C26 C25 1.384(5)
C26 C27 1.396(4)
C2 H2 0.9500
C2 C3 1.385(5)
C3 H3 0.9500
C3 C4 1.370(5)
C31 H31 0.9500
C31 C30 1.381(5)
C4 H4 0.9500
C4 C5 1.400(4)
C6 H6A 0.9800
C6 H6B 0.9800
C6 H6C 0.9800
C7 C8 1.395(4)
C8 H8 0.9500
C8 C9 1.376(5)
C9 H9 0.9500
C9 C10 1.381(5)
C10 H10 0.9500
C10 C11 1.384(4)
C12 H12A 0.9800
C12 H12B 0.9800
C12 H12C 0.9800
C13 C14 1.392(5)
C14 H14 0.9500
C14 C15 1.374(5)
C15 H15 0.9500
C15 C16 1.381(5)
C16 H16 0.9500
C16 C17 1.364(5)
C17 H17 0.9500
C18 H18 0.9500
C18 C19 1.388(5)
C19 H19 0.9500
C19 C20 1.378(5)
C20 H20 0.9500
C20 C21 1.373(6)
C21 H21 0.9500
C21 C22 1.381(5)
C22 C23 1.467(5)
C23 C24 1.400(4)
C24 H24 0.9500
C24 C25 1.387(5)
C25 C33A 1.527(17)
C25 C33B 1.514(7)
C27 C28 1.460(5)
C36A H27A 0.9900
C36A H27B 0.9900
C36A C37A 1.48(2)
C36B H36A 0.9900
C36B H36B 0.9900
C36B C37B 1.499(17)
C28 C29 1.381(5)
C37A H28A 0.9800
C37A H28B 0.9800
C37A H28C 0.9800
C37B H37A 0.9800
C37B H37B 0.9800
C37B H37C 0.9800
C29 H29 0.9500
C29 C30 1.382(6)
C30 H30 0.9500
S1 O4 1.427(3)
S1 O5 1.438(2)
S1 O3 1.434(2)
S1 C40 1.812(4)
F13 C40 1.325(5)
F15 C40 1.324(5)
F14 C40 1.334(6)
P1 F1 1.573(3)
P1 F2 1.578(3)
P1 F3 1.569(3)
P1 F4 1.591(3)
P1 F5 1.600(3)
P1 F6 1.585(3)
P2A F7A 1.593(12)
P2A F8A 1.624(11)
P2A F9A 1.652(13)
P2A F10A 1.596(13)
P2A F11A 1.578(13)
P2A F12A 1.635(12)
P2B F7B 1.575(5)
P2B F8B 1.591(5)
P2B F9B 1.617(6)
P2B F10B 1.584(5)
P2B F11B 1.610(5)
P2B F12B 1.587(5)
N40 C41 1.116(8)
C41 C42 1.487(11)
C42 H42A 0.9800
C42 H42B 0.9800
C42 H42C 0.9800
N46 C47 1.113(7)
C47 C48 1.437(8)
C48 H48A 0.9800
C48 H48B 0.9800
C48 H48C 0.9800
N43 C44 1.113(8)
C44 C45 1.429(9)
C45 H45A 0.9800
C45 H45B 0.9800
C45 H45C 0.9800

loop_
_exptl_oxdiff_crystal_face_indexfrac_h
_exptl_oxdiff_crystal_face_indexfrac_k
_exptl_oxdiff_crystal_face_indexfrac_l
_exptl_oxdiff_crystal_face_x
_exptl_oxdiff_crystal_face_y
_exptl_oxdiff_crystal_face_z
0.0005 0.0019 0.9999 0.0094 0.0646 0.0487
-0.0005 -0.0019 -0.9999 -0.0094 -0.0646 -0.0487
0.9998 -0.0005 0.9981 0.0360 0.1246 -0.0751
-0.9998 0.0005 -0.9981 -0.0360 -0.1246 0.0751
0.0026 1.0002 0.9996 -0.1214 0.0438 0.0560
-0.0026 -1.0002 -0.9996 0.1214 -0.0438 -0.0560
